data_7157606
loop_
_publ_author_name
'Abudken, Ahmed M. H.'
'Hope, Eric G.'
'Singh, Kuldip'
'Stuart, Alison M.'

_publ_section_title
;
 Fluorinations of unsymmetrical diaryliodonium salts containing
 ortho-sidearms; influence of sidearm on selectivity.
;
_journal_issue 31
_journal_name_full 'Organic &amp; biomolecular chemistry'
_journal_page_first 6140
_journal_page_last 6146
_journal_paper_doi 10.1039/d0ob01401j
_journal_volume 18
_journal_year 2020
_chemical_formula_moiety 'C21 H18 I O, C F3 O3 S'
_chemical_formula_sum 'C22 H18 F3 I O4 S'
_chemical_formula_weight 562.32
_space_group_IT_number 2
_space_group_name_Hall '-P 1'
_space_group_name_H-M_alt 'P -1'
_symmetry_cell_setting triclinic
_symmetry_space_group_name_H-M 'P -1'
_atom_sites_solution_hydrogens geom
_atom_sites_solution_primary direct
_atom_sites_solution_secondary difmap
_audit_creation_method SHELXL-97
_audit_update_record
;
2020-07-01 deposited with the CCDC.	2020-07-23 downloaded from the CCDC.
;
_cell_angle_alpha 66.609(2)
_cell_angle_beta 87.336(3)
_cell_angle_gamma 76.601(2)
_cell_formula_units_Z 2
_cell_length_a 8.4537(14)
_cell_length_b 11.6591(19)
_cell_length_c 12.124(2)
_cell_measurement_reflns_used 976
_cell_measurement_temperature 150(2)
_cell_measurement_theta_max 27.949
_cell_measurement_theta_min 2.949
_cell_volume 1065.5(3)
_computing_cell_refinement 'Bruker SMART'
_computing_data_collection 'Bruker SMART'
_computing_data_reduction 'Bruker SHELXTL'
_computing_molecular_graphics 'Bruker SHELXTL'
_computing_publication_material 'Bruker SHELXTL'
_computing_structure_refinement 'SHELXL-97 (Sheldrick, 1997)'
_computing_structure_solution 'SHELXS-97 (Sheldrick, 1990)'
_diffrn_ambient_temperature 150(2)
_diffrn_measured_fraction_theta_full 0.987
_diffrn_measured_fraction_theta_max 0.987
_diffrn_measurement_device_type 'Bruker Apex 2000 CCD area detector'
_diffrn_measurement_method 'phi and omega scans'
_diffrn_radiation_monochromator graphite
_diffrn_radiation_source 'fine-focus sealed tube'
_diffrn_radiation_type MoK\a
_diffrn_radiation_wavelength 0.71073
_diffrn_reflns_av_R_equivalents 0.0300
_diffrn_reflns_av_sigmaI/netI 0.0369
_diffrn_reflns_limit_h_max 10
_diffrn_reflns_limit_h_min -10
_diffrn_reflns_limit_k_max 14
_diffrn_reflns_limit_k_min -14
_diffrn_reflns_limit_l_max 14
_diffrn_reflns_limit_l_min -14
_diffrn_reflns_number 8303
_diffrn_reflns_theta_full 25.99
_diffrn_reflns_theta_max 25.99
_diffrn_reflns_theta_min 1.83
_exptl_absorpt_coefficient_mu 1.654
_exptl_absorpt_correction_T_max 0.914
_exptl_absorpt_correction_T_min 0.578
_exptl_absorpt_correction_type empirical
_exptl_absorpt_process_details
; 
absoprtion correction based on 6682 reflections(SADABS);Rint 0.0495 before 
correction and 0.0284 after. 
;
_exptl_crystal_colour 'pale yellow'
_exptl_crystal_density_diffrn 1.753
_exptl_crystal_density_method 'not measured'
_exptl_crystal_description block
_exptl_crystal_F_000 556
_exptl_crystal_size_max 0.40
_exptl_crystal_size_mid 0.27
_exptl_crystal_size_min 0.19
_refine_diff_density_max 1.070
_refine_diff_density_min -0.762
_refine_diff_density_rms 0.101
_refine_ls_extinction_method none
_refine_ls_goodness_of_fit_ref 1.041
_refine_ls_hydrogen_treatment constr
_refine_ls_matrix_type full
_refine_ls_number_parameters 281
_refine_ls_number_reflns 4139
_refine_ls_number_restraints 0
_refine_ls_restrained_S_all 1.041
_refine_ls_R_factor_all 0.0323
_refine_ls_R_factor_gt 0.0299
_refine_ls_shift/su_max 0.001
_refine_ls_shift/su_mean 0.000
_refine_ls_structure_factor_coef Fsqd
_refine_ls_weighting_details 'calc w=1/[\s^2^(Fo^2^)+(0.0449P)^2^+0.1580P] where P=(Fo^2^+2Fc^2^)/3'
_refine_ls_weighting_scheme calc
_refine_ls_wR_factor_gt 0.0735
_refine_ls_wR_factor_ref 0.0747
_reflns_number_gt 3872
_reflns_number_total 4139
_reflns_threshold_expression >2sigma(I)
_cod_data_source_file d0ob01401j2.cif
_cod_data_source_block 17070
_cod_depositor_comments
;
The following automatic conversions were performed:

data item '_symmetry_cell_setting' value 'Triclinic' was changed to
'triclinic' in accordance with the
/home/data/users/saulius/crontab/automatic-downloads/rss-feeds/RSC/lib/dictionaries/cif_core.dic
dictionary named 'cif_core.dic' version 2.4.2 last updated on
2011-04-26.

Automatic conversion script
Id: cif_fix_values 7556 2019-12-06 15:28:31Z antanas 

 Adding full bibliography for 7157603--7157607.cif.
;
_cod_original_sg_symbol_H-M P-1
_cod_database_code 7157606

loop_
_symmetry_equiv_pos_as_xyz
'x, y, z'
'-x, -y, -z'

loop_
_atom_site_label
_atom_site_type_symbol
_atom_site_fract_x
_atom_site_fract_y
_atom_site_fract_z
_atom_site_U_iso_or_equiv
_atom_site_adp_type
_atom_site_occupancy
_atom_site_symmetry_multiplicity
_atom_site_calc_flag
_atom_site_refinement_flags
_atom_site_disorder_assembly
_atom_site_disorder_group
I1 I 0.81209(2) 0.820060(16) 0.609430(15) 0.02277(8) Uani 1 1 d . . .
O1 O 1.1870(3) 0.9207(2) 0.9756(2) 0.0341(5) Uani 1 1 d . . .
C1 C 0.9312(3) 0.6293(3) 0.6395(2) 0.0220(6) Uani 1 1 d . . .
C2 C 1.0845(4) 0.6064(3) 0.5955(3) 0.0308(7) Uani 1 1 d . . .
H2 H 1.1364 0.6749 0.5549 0.037 Uiso 1 1 calc R . .
C3 C 1.1600(4) 0.4816(3) 0.6121(3) 0.0356(8) Uani 1 1 d . . .
H3 H 1.2648 0.4637 0.5824 0.043 Uiso 1 1 calc R . .
C4 C 1.0832(4) 0.3833(3) 0.6717(3) 0.0350(8) Uani 1 1 d . . .
H4 H 1.1355 0.2978 0.6826 0.042 Uiso 1 1 calc R . .
C5 C 0.9307(4) 0.4080(3) 0.7157(3) 0.0318(7) Uani 1 1 d . . .
H5 H 0.8804 0.3388 0.7573 0.038 Uiso 1 1 calc R . .
C6 C 0.8492(4) 0.5323(3) 0.7002(3) 0.0232(6) Uani 1 1 d . . .
C7 C 0.6834(4) 0.5611(3) 0.7450(3) 0.0233(6) Uani 1 1 d . . .
C8 C 0.5532(4) 0.5777(3) 0.6784(3) 0.0312(7) Uani 1 1 d . . .
H8A H 0.4473 0.5989 0.7052 0.037 Uiso 1 1 calc R . .
H8B H 0.5659 0.5684 0.6039 0.037 Uiso 1 1 calc R . .
C9 C 0.6732(3) 0.5740(3) 0.8626(3) 0.0220(6) Uani 1 1 d . . .
C10 C 0.5426(4) 0.6573(3) 0.8854(3) 0.0269(6) Uani 1 1 d . . .
H10 H 0.4586 0.7077 0.8248 0.032 Uiso 1 1 calc R . .
C11 C 0.5331(4) 0.6679(3) 0.9956(3) 0.0306(7) Uani 1 1 d . . .
H11 H 0.4421 0.7244 1.0102 0.037 Uiso 1 1 calc R . .
C12 C 0.6548(4) 0.5972(3) 1.0836(3) 0.0297(7) Uani 1 1 d . . .
H12 H 0.6491 0.6065 1.1581 0.036 Uiso 1 1 calc R . .
C13 C 0.7861(4) 0.5122(3) 1.0637(3) 0.0310(7) Uani 1 1 d . . .
H13 H 0.8692 0.4619 1.1252 0.037 Uiso 1 1 calc R . .
C14 C 0.7954(4) 0.5008(3) 0.9535(3) 0.0257(6) Uani 1 1 d . . .
H14 H 0.8855 0.4429 0.9398 0.031 Uiso 1 1 calc R . .
C15 C 0.9513(3) 0.8433(3) 0.7341(3) 0.0229(6) Uani 1 1 d . . .
C16 C 1.0849(4) 0.8965(3) 0.6957(3) 0.0278(6) Uani 1 1 d . . .
H16 H 1.1186 0.9144 0.6159 0.033 Uiso 1 1 calc R . .
C17 C 1.1692(4) 0.9232(3) 0.7748(3) 0.0286(7) Uani 1 1 d . . .
H17 H 1.2613 0.9592 0.7499 0.034 Uiso 1 1 calc R . .
C18 C 1.1167(4) 0.8965(3) 0.8915(3) 0.0276(6) Uani 1 1 d . . .
C19 C 0.9851(4) 0.8400(3) 0.9290(3) 0.0264(6) Uani 1 1 d . . .
H19 H 0.9539 0.8184 1.0098 0.032 Uiso 1 1 calc R . .
C20 C 0.8992(4) 0.8149(3) 0.8506(3) 0.0251(6) Uani 1 1 d . . .
H20 H 0.8070 0.7790 0.8754 0.030 Uiso 1 1 calc R . .
C21 C 1.3061(4) 0.9973(4) 0.9364(3) 0.0396(8) Uani 1 1 d . . .
H21A H 1.4023 0.9497 0.9116 0.059 Uiso 1 1 calc R . .
H21B H 1.3375 1.0167 1.0027 0.059 Uiso 1 1 calc R . .
H21C H 1.2595 1.0777 0.8683 0.059 Uiso 1 1 calc R . .
C22 C 0.3739(4) 0.7945(3) 0.3154(3) 0.0301(7) Uani 1 1 d . . .
F1 F 0.4577(3) 0.7853(2) 0.22253(19) 0.0523(6) Uani 1 1 d . . .
F2 F 0.3791(3) 0.67586(19) 0.39575(19) 0.0454(5) Uani 1 1 d . . .
F3 F 0.2203(3) 0.8497(2) 0.2775(2) 0.0538(6) Uani 1 1 d . . .
S1 S 0.45852(9) 0.88571(7) 0.38056(7) 0.02576(17) Uani 1 1 d . . .
O2 O 0.4488(3) 1.0074(2) 0.2818(2) 0.0370(5) Uani 1 1 d . . .
O3 O 0.6213(3) 0.8086(2) 0.4200(2) 0.0326(5) Uani 1 1 d . . .
O4 O 0.3518(3) 0.8906(3) 0.4752(2) 0.0417(6) Uani 1 1 d . . .

loop_
_atom_site_aniso_label
_atom_site_aniso_U_11
_atom_site_aniso_U_22
_atom_site_aniso_U_33
_atom_site_aniso_U_23
_atom_site_aniso_U_13
_atom_site_aniso_U_12
I1 0.02374(12) 0.02001(11) 0.02437(12) -0.00884(8) -0.00080(7) -0.00428(8)
O1 0.0286(12) 0.0436(14) 0.0365(13) -0.0207(11) -0.0021(9) -0.0110(10)
C1 0.0232(14) 0.0226(14) 0.0214(14) -0.0124(12) -0.0010(11) -0.0004(11)
C2 0.0257(16) 0.0419(19) 0.0251(16) -0.0152(14) 0.0042(12) -0.0059(14)
C3 0.0285(17) 0.047(2) 0.0287(17) -0.0217(16) -0.0007(13) 0.0074(15)
C4 0.0390(18) 0.0319(18) 0.0332(18) -0.0213(15) -0.0113(14) 0.0113(15)
C5 0.0379(18) 0.0262(16) 0.0335(17) -0.0150(14) -0.0094(14) -0.0037(14)
C6 0.0255(15) 0.0238(15) 0.0210(14) -0.0109(12) -0.0031(11) -0.0029(12)
C7 0.0252(15) 0.0168(13) 0.0249(15) -0.0050(12) -0.0023(11) -0.0043(11)
C8 0.0307(17) 0.0339(17) 0.0277(16) -0.0091(14) -0.0012(13) -0.0102(14)
C9 0.0199(14) 0.0198(14) 0.0262(15) -0.0074(12) 0.0029(11) -0.0079(11)
C10 0.0222(15) 0.0251(15) 0.0315(16) -0.0098(13) -0.0006(12) -0.0041(12)
C11 0.0270(16) 0.0299(17) 0.0373(18) -0.0167(15) 0.0092(13) -0.0065(13)
C12 0.0327(17) 0.0354(17) 0.0254(16) -0.0137(14) 0.0082(13) -0.0145(14)
C13 0.0245(15) 0.0383(18) 0.0276(16) -0.0086(14) -0.0009(12) -0.0100(14)
C14 0.0213(14) 0.0263(15) 0.0269(15) -0.0085(13) 0.0001(11) -0.0043(12)
C15 0.0234(14) 0.0209(14) 0.0249(15) -0.0093(12) -0.0001(11) -0.0057(12)
C16 0.0273(16) 0.0273(16) 0.0276(16) -0.0099(13) 0.0031(12) -0.0063(13)
C17 0.0220(15) 0.0328(17) 0.0345(17) -0.0149(14) 0.0040(12) -0.0104(13)
C18 0.0244(15) 0.0248(15) 0.0323(16) -0.0113(13) -0.0051(12) -0.0020(12)
C19 0.0251(15) 0.0275(16) 0.0267(15) -0.0119(13) 0.0011(12) -0.0041(12)
C20 0.0229(15) 0.0216(14) 0.0304(16) -0.0099(13) 0.0033(12) -0.0057(12)
C21 0.0314(18) 0.044(2) 0.054(2) -0.0277(18) -0.0036(15) -0.0135(15)
C22 0.0290(16) 0.0279(16) 0.0351(17) -0.0146(14) -0.0033(13) -0.0049(13)
F1 0.0701(15) 0.0586(15) 0.0419(12) -0.0355(11) 0.0059(11) -0.0132(12)
F2 0.0535(13) 0.0277(10) 0.0539(13) -0.0112(10) -0.0055(10) -0.0145(9)
F3 0.0383(12) 0.0445(13) 0.0821(17) -0.0289(12) -0.0244(11) -0.0041(10)
S1 0.0223(4) 0.0284(4) 0.0311(4) -0.0178(3) 0.0011(3) -0.0034(3)
O2 0.0341(13) 0.0265(12) 0.0472(14) -0.0117(11) 0.0003(10) -0.0064(10)
O3 0.0253(11) 0.0360(13) 0.0383(13) -0.0192(11) -0.0051(9) -0.0012(10)
O4 0.0378(13) 0.0548(16) 0.0398(14) -0.0294(13) 0.0121(11) -0.0073(12)

loop_
_atom_type_symbol
_atom_type_description
_atom_type_scat_dispersion_real
_atom_type_scat_dispersion_imag
_atom_type_scat_source
C C 0.0033 0.0016 'International Tables Vol C Tables 4.2.6.8 and 6.1.1.4'
H H 0.0000 0.0000 'International Tables Vol C Tables 4.2.6.8 and 6.1.1.4'
O O 0.0106 0.0060 'International Tables Vol C Tables 4.2.6.8 and 6.1.1.4'
F F 0.0171 0.0103 'International Tables Vol C Tables 4.2.6.8 and 6.1.1.4'
S S 0.1246 0.1234 'International Tables Vol C Tables 4.2.6.8 and 6.1.1.4'
I I -0.4742 1.8119 'International Tables Vol C Tables 4.2.6.8 and 6.1.1.4'

loop_
_geom_angle_atom_site_label_1
_geom_angle_atom_site_label_2
_geom_angle_atom_site_label_3
_geom_angle
_geom_angle_site_symmetry_1
_geom_angle_site_symmetry_3
_geom_angle_publ_flag
C15 I1 C1 98.00(11) . . ?
C18 O1 C21 117.4(3) . . ?
C2 C1 C6 123.2(3) . . ?
C2 C1 I1 118.7(2) . . ?
C6 C1 I1 118.1(2) . . ?
C3 C2 C1 118.5(3) . . ?
C3 C2 H2 120.8 . . ?
C1 C2 H2 120.8 . . ?
C4 C3 C2 120.0(3) . . ?
C4 C3 H3 120.0 . . ?
C2 C3 H3 120.0 . . ?
C3 C4 C5 120.6(3) . . ?
C3 C4 H4 119.7 . . ?
C5 C4 H4 119.7 . . ?
C4 C5 C6 121.4(3) . . ?
C4 C5 H5 119.3 . . ?
C6 C5 H5 119.3 . . ?
C5 C6 C1 116.2(3) . . ?
C5 C6 C7 122.1(3) . . ?
C1 C6 C7 121.6(3) . . ?
C8 C7 C9 123.1(3) . . ?
C8 C7 C6 119.6(3) . . ?
C9 C7 C6 117.3(2) . . ?
C7 C8 H8A 120.0 . . ?
C7 C8 H8B 120.0 . . ?
H8A C8 H8B 120.0 . . ?
C10 C9 C14 118.4(3) . . ?
C10 C9 C7 121.2(3) . . ?
C14 C9 C7 120.4(3) . . ?
C11 C10 C9 120.9(3) . . ?
C11 C10 H10 119.6 . . ?
C9 C10 H10 119.6 . . ?
C12 C11 C10 120.3(3) . . ?
C12 C11 H11 119.9 . . ?
C10 C11 H11 119.9 . . ?
C11 C12 C13 120.1(3) . . ?
C11 C12 H12 120.0 . . ?
C13 C12 H12 120.0 . . ?
C12 C13 C14 119.7(3) . . ?
C12 C13 H13 120.1 . . ?
C14 C13 H13 120.1 . . ?
C13 C14 C9 120.6(3) . . ?
C13 C14 H14 119.7 . . ?
C9 C14 H14 119.7 . . ?
C16 C15 C20 121.9(3) . . ?
C16 C15 I1 119.0(2) . . ?
C20 C15 I1 118.9(2) . . ?
C15 C16 C17 119.5(3) . . ?
C15 C16 H16 120.3 . . ?
C17 C16 H16 120.3 . . ?
C16 C17 C18 119.1(3) . . ?
C16 C17 H17 120.4 . . ?
C18 C17 H17 120.4 . . ?
O1 C18 C19 115.2(3) . . ?
O1 C18 C17 124.4(3) . . ?
C19 C18 C17 120.3(3) . . ?
C20 C19 C18 120.9(3) . . ?
C20 C19 H19 119.5 . . ?
C18 C19 H19 119.5 . . ?
C19 C20 C15 118.2(3) . . ?
C19 C20 H20 120.9 . . ?
C15 C20 H20 120.9 . . ?
O1 C21 H21A 109.5 . . ?
O1 C21 H21B 109.5 . . ?
H21A C21 H21B 109.5 . . ?
O1 C21 H21C 109.5 . . ?
H21A C21 H21C 109.5 . . ?
H21B C21 H21C 109.5 . . ?
F3 C22 F1 108.2(3) . . ?
F3 C22 F2 107.6(3) . . ?
F1 C22 F2 107.7(3) . . ?
F3 C22 S1 111.3(2) . . ?
F1 C22 S1 110.8(2) . . ?
F2 C22 S1 111.1(2) . . ?
O2 S1 O4 114.37(15) . . ?
O2 S1 O3 114.98(14) . . ?
O4 S1 O3 115.26(15) . . ?
O2 S1 C22 103.56(15) . . ?
O4 S1 C22 103.56(15) . . ?
O3 S1 C22 102.79(14) . . ?

loop_
_geom_bond_atom_site_label_1
_geom_bond_atom_site_label_2
_geom_bond_distance
_geom_bond_site_symmetry_2
_geom_bond_publ_flag
I1 C15 2.094(3) . ?
I1 C1 2.108(3) . ?
O1 C18 1.354(4) . ?
O1 C21 1.440(4) . ?
C1 C2 1.387(4) . ?
C1 C6 1.398(4) . ?
C2 C3 1.384(5) . ?
C2 H2 0.9500 . ?
C3 C4 1.378(5) . ?
C3 H3 0.9500 . ?
C4 C5 1.385(5) . ?
C4 H4 0.9500 . ?
C5 C6 1.394(4) . ?
C5 H5 0.9500 . ?
C6 C7 1.493(4) . ?
C7 C8 1.327(4) . ?
C7 C9 1.488(4) . ?
C8 H8A 0.9500 . ?
C8 H8B 0.9500 . ?
C9 C10 1.388(4) . ?
C9 C14 1.401(4) . ?
C10 C11 1.386(4) . ?
C10 H10 0.9500 . ?
C11 C12 1.374(5) . ?
C11 H11 0.9500 . ?
C12 C13 1.388(5) . ?
C12 H12 0.9500 . ?
C13 C14 1.391(4) . ?
C13 H13 0.9500 . ?
C14 H14 0.9500 . ?
C15 C16 1.387(4) . ?
C15 C20 1.391(4) . ?
C16 C17 1.389(4) . ?
C16 H16 0.9500 . ?
C17 C18 1.397(4) . ?
C17 H17 0.9500 . ?
C18 C19 1.390(4) . ?
C19 C20 1.379(4) . ?
C19 H19 0.9500 . ?
C20 H20 0.9500 . ?
C21 H21A 0.9800 . ?
C21 H21B 0.9800 . ?
C21 H21C 0.9800 . ?
C22 F3 1.321(4) . ?
C22 F1 1.330(4) . ?
C22 F2 1.331(4) . ?
C22 S1 1.827(3) . ?
S1 O2 1.435(2) . ?
S1 O4 1.437(2) . ?
S1 O3 1.441(2) . ?

loop_
_geom_torsion_atom_site_label_1
_geom_torsion_atom_site_label_2
_geom_torsion_atom_site_label_3
_geom_torsion_atom_site_label_4
_geom_torsion
_geom_torsion_site_symmetry_1
_geom_torsion_site_symmetry_2
_geom_torsion_site_symmetry_3
_geom_torsion_site_symmetry_4
_geom_torsion_publ_flag
C15 I1 C1 C2 -74.1(2) . . . . ?
C15 I1 C1 C6 107.7(2) . . . . ?
C6 C1 C2 C3 0.2(4) . . . . ?
I1 C1 C2 C3 -177.9(2) . . . . ?
C1 C2 C3 C4 -0.3(5) . . . . ?
C2 C3 C4 C5 -0.2(5) . . . . ?
C3 C4 C5 C6 0.8(5) . . . . ?
C4 C5 C6 C1 -0.8(4) . . . . ?
C4 C5 C6 C7 178.8(3) . . . . ?
C2 C1 C6 C5 0.4(4) . . . . ?
I1 C1 C6 C5 178.5(2) . . . . ?
C2 C1 C6 C7 -179.3(3) . . . . ?
I1 C1 C6 C7 -1.2(4) . . . . ?
C5 C6 C7 C8 -84.1(4) . . . . ?
C1 C6 C7 C8 95.6(4) . . . . ?
C5 C6 C7 C9 97.9(3) . . . . ?
C1 C6 C7 C9 -82.4(3) . . . . ?
C8 C7 C9 C10 -30.2(4) . . . . ?
C6 C7 C9 C10 147.7(3) . . . . ?
C8 C7 C9 C14 149.1(3) . . . . ?
C6 C7 C9 C14 -33.0(4) . . . . ?
C14 C9 C10 C11 0.0(4) . . . . ?
C7 C9 C10 C11 179.4(3) . . . . ?
C9 C10 C11 C12 1.0(5) . . . . ?
C10 C11 C12 C13 -1.6(5) . . . . ?
C11 C12 C13 C14 1.3(5) . . . . ?
C12 C13 C14 C9 -0.3(5) . . . . ?
C10 C9 C14 C13 -0.4(4) . . . . ?
C7 C9 C14 C13 -179.7(3) . . . . ?
C1 I1 C15 C16 93.4(2) . . . . ?
C1 I1 C15 C20 -91.8(2) . . . . ?
C20 C15 C16 C17 -0.5(5) . . . . ?
I1 C15 C16 C17 174.1(2) . . . . ?
C15 C16 C17 C18 -0.3(5) . . . . ?
C21 O1 C18 C19 -170.3(3) . . . . ?
C21 O1 C18 C17 10.5(5) . . . . ?
C16 C17 C18 O1 -178.7(3) . . . . ?
C16 C17 C18 C19 2.1(5) . . . . ?
O1 C18 C19 C20 177.6(3) . . . . ?
C17 C18 C19 C20 -3.1(5) . . . . ?
C18 C19 C20 C15 2.2(4) . . . . ?
C16 C15 C20 C19 -0.5(5) . . . . ?
I1 C15 C20 C19 -175.1(2) . . . . ?
F3 C22 S1 O2 -62.2(3) . . . . ?
F1 C22 S1 O2 58.3(2) . . . . ?
F2 C22 S1 O2 178.0(2) . . . . ?
F3 C22 S1 O4 57.5(3) . . . . ?
F1 C22 S1 O4 177.9(2) . . . . ?
F2 C22 S1 O4 -62.4(3) . . . . ?
F3 C22 S1 O3 177.8(2) . . . . ?
F1 C22 S1 O3 -61.7(2) . . . . ?
F2 C22 S1 O3 57.9(2) . . . . ?
